data_7052095
loop_
_publ_author_name
'Green, Shaun P.'
'Jones, Cameron'
'Stasch, Andreas'
'Rose, Richard P.'

_publ_section_title
;
 ?GaI?: A new reagent for chemo- and diastereoselective C?C bond
 forming reactions
;
_journal_issue 1
_journal_name_full 'New Journal of Chemistry'
_journal_page_first 127
_journal_paper_doi 10.1039/b613669a
_journal_volume 31
_journal_year 2007
_chemical_formula_sum 'C11 H12 Ga I3 O2'
_chemical_formula_weight 626.63
_chemical_name_systematic
;
?
;
_space_group_IT_number 14
_symmetry_cell_setting monoclinic
_symmetry_space_group_name_Hall '-P 2yn'
_symmetry_space_group_name_H-M 'P 1 21/n 1'
_atom_sites_solution_hydrogens geom
_atom_sites_solution_primary direct
_atom_sites_solution_secondary difmap
_audit_creation_method SHELXL-97
_cell_angle_alpha 90.00
_cell_angle_beta 94.13(3)
_cell_angle_gamma 90.00
_cell_formula_units_Z 4
_cell_length_a 7.4458(15)
_cell_length_b 18.197(4)
_cell_length_c 12.271(3)
_cell_measurement_temperature 150(2)
_cell_volume 1658.3(6)
_computing_structure_refinement 'SHELXL-97 (Sheldrick, 1997)'
_computing_structure_solution 'SHELXS-97 (Sheldrick, 1990)'
_diffrn_ambient_temperature 150(2)
_diffrn_measured_fraction_theta_full 0.976
_diffrn_measured_fraction_theta_max 0.976
_diffrn_measurement_device_type 'Nonius Kappa CCD'
_diffrn_radiation_monochromator graphite
_diffrn_radiation_source 'fine-focus sealed tube'
_diffrn_radiation_type MoK\a
_diffrn_radiation_wavelength 0.71073
_diffrn_reflns_av_R_equivalents 0.0499
_diffrn_reflns_av_sigmaI/netI 0.0884
_diffrn_reflns_limit_h_max 8
_diffrn_reflns_limit_h_min -8
_diffrn_reflns_limit_k_max 18
_diffrn_reflns_limit_k_min -21
_diffrn_reflns_limit_l_max 14
_diffrn_reflns_limit_l_min -14
_diffrn_reflns_number 4253
_diffrn_reflns_theta_full 25.00
_diffrn_reflns_theta_max 25.00
_diffrn_reflns_theta_min 2.96
_exptl_absorpt_coefficient_mu 7.233
_exptl_absorpt_correction_T_max 0.598
_exptl_absorpt_correction_T_min 0.401
_exptl_absorpt_correction_type multi-scan
_exptl_absorpt_process_details 'Sortav (Blessing, 1995)'
_exptl_crystal_colour colourless
_exptl_crystal_density_diffrn 2.510
_exptl_crystal_density_method 'not measured'
_exptl_crystal_description block
_exptl_crystal_F_000 1136
_exptl_crystal_size_max 0.25
_exptl_crystal_size_mid 0.15
_exptl_crystal_size_min 0.10
_refine_diff_density_max 1.079
_refine_diff_density_min -2.100
_refine_diff_density_rms 0.242
_refine_ls_extinction_method none
_refine_ls_goodness_of_fit_ref 1.021
_refine_ls_hydrogen_treatment constr
_refine_ls_matrix_type full
_refine_ls_number_parameters 155
_refine_ls_number_reflns 2849
_refine_ls_number_restraints 0
_refine_ls_restrained_S_all 1.021
_refine_ls_R_factor_all 0.0852
_refine_ls_R_factor_gt 0.0533
_refine_ls_shift/su_max 0.001
_refine_ls_shift/su_mean 0.000
_refine_ls_structure_factor_coef Fsqd
_refine_ls_weighting_details 'calc w=1/[\s^2^(Fo^2^)+(0.0635P)^2^+0.0000P] where P=(Fo^2^+2Fc^2^)/3'
_refine_ls_weighting_scheme calc
_refine_ls_wR_factor_gt 0.1217
_refine_ls_wR_factor_ref 0.1356
_reflns_number_gt 2025
_reflns_number_total 2849
_reflns_threshold_expression >2sigma(I)
_cod_data_source_file b613669a.txt
_cod_data_source_block compound14
_cod_original_sg_symbol_H-M P2(1)/n
_cod_database_code 7052095

loop_
_symmetry_equiv_pos_as_xyz
'x, y, z'
'-x+1/2, y+1/2, -z+1/2'
'-x, -y, -z'
'x-1/2, -y-1/2, z-1/2'

loop_
_atom_site_label
_atom_site_type_symbol
_atom_site_fract_x
_atom_site_fract_y
_atom_site_fract_z
_atom_site_U_iso_or_equiv
_atom_site_adp_type
_atom_site_occupancy
_atom_site_symmetry_multiplicity
_atom_site_calc_flag
_atom_site_refinement_flags
_atom_site_disorder_assembly
_atom_site_disorder_group
I1 I 0.07000(11) 0.81877(4) 0.20043(6) 0.0391(3) Uani 1 1 d . . .
Ga1 Ga 0.24164(16) 0.76434(6) 0.36425(9) 0.0252(3) Uani 1 1 d . . .
O1 O 0.2842(10) 0.6650(4) 0.3088(5) 0.0326(19) Uani 1 1 d . . .
C1 C 0.2872(14) 0.5997(6) 0.3400(8) 0.023(2) Uani 1 1 d . . .
I2 I 0.06452(10) 0.75955(4) 0.53087(5) 0.0339(2) Uani 1 1 d . . .
O2 O 0.3089(10) 0.5481(4) 0.2706(5) 0.0304(18) Uani 1 1 d . . .
C2 C 0.2687(14) 0.5760(6) 0.4530(8) 0.026(2) Uani 1 1 d . . .
H2 H 0.2634 0.6122 0.5085 0.032 Uiso 1 1 calc R . .
I3 I 0.55711(10) 0.81173(4) 0.40023(6) 0.0361(3) Uani 1 1 d . . .
C3 C 0.2591(14) 0.5059(6) 0.4797(8) 0.029(3) Uani 1 1 d . . .
H3 H 0.2735 0.4710 0.4235 0.034 Uiso 1 1 calc R . .
C4 C 0.2287(13) 0.4775(6) 0.5876(8) 0.025(2) Uani 1 1 d . . .
C5 C 0.1844(14) 0.5218(6) 0.6743(9) 0.033(3) Uani 1 1 d . . .
H5 H 0.1756 0.5735 0.6645 0.039 Uiso 1 1 calc R . .
C6 C 0.1531(15) 0.4914(6) 0.7750(8) 0.031(3) Uani 1 1 d . . .
H6 H 0.1223 0.5217 0.8338 0.037 Uiso 1 1 calc R . .
C7 C 0.1678(15) 0.4150(6) 0.7881(9) 0.034(3) Uani 1 1 d . . .
H7 H 0.1462 0.3937 0.8566 0.040 Uiso 1 1 calc R . .
C8 C 0.2124(14) 0.3706(7) 0.7047(8) 0.033(3) Uani 1 1 d . . .
H8 H 0.2240 0.3190 0.7153 0.040 Uiso 1 1 calc R . .
C9 C 0.2409(15) 0.4018(6) 0.6038(9) 0.029(3) Uani 1 1 d . . .
H9 H 0.2692 0.3710 0.5449 0.035 Uiso 1 1 calc R . .
C10 C 0.3225(17) 0.5678(6) 0.1554(8) 0.034(3) Uani 1 1 d . . .
H10A H 0.4384 0.5929 0.1460 0.041 Uiso 1 1 calc R . .
H10B H 0.2233 0.6014 0.1306 0.041 Uiso 1 1 calc R . .
C11 C 0.3110(17) 0.4990(7) 0.0910(9) 0.045(3) Uani 1 1 d . . .
H11A H 0.4092 0.4660 0.1166 0.068 Uiso 1 1 calc R . .
H11B H 0.3211 0.5104 0.0136 0.068 Uiso 1 1 calc R . .
H11C H 0.1951 0.4750 0.1000 0.068 Uiso 1 1 calc R . .

loop_
_atom_site_aniso_label
_atom_site_aniso_U_11
_atom_site_aniso_U_22
_atom_site_aniso_U_33
_atom_site_aniso_U_23
_atom_site_aniso_U_13
_atom_site_aniso_U_12
I1 0.0465(6) 0.0359(5) 0.0333(4) 0.0087(4) -0.0083(3) 0.0013(4)
Ga1 0.0314(7) 0.0193(6) 0.0247(6) -0.0002(5) 0.0004(5) 0.0005(5)
O1 0.040(5) 0.023(4) 0.034(4) 0.009(4) 0.001(3) 0.003(4)
C1 0.025(6) 0.018(6) 0.027(5) -0.001(5) -0.001(4) 0.000(5)
I2 0.0376(5) 0.0362(5) 0.0281(4) -0.0066(3) 0.0033(3) 0.0031(4)
O2 0.050(5) 0.023(4) 0.018(3) -0.001(3) -0.003(3) 0.002(4)
C2 0.023(6) 0.031(7) 0.024(5) -0.005(5) -0.003(4) 0.001(5)
I3 0.0327(5) 0.0296(5) 0.0454(5) 0.0001(3) -0.0019(3) -0.0032(4)
C3 0.043(7) 0.018(6) 0.024(5) -0.008(5) -0.002(5) -0.001(5)
C4 0.023(6) 0.022(6) 0.029(6) 0.000(5) -0.003(4) -0.008(5)
C5 0.030(7) 0.026(7) 0.041(6) -0.003(5) -0.007(5) -0.006(5)
C6 0.046(7) 0.027(6) 0.021(5) 0.008(5) 0.006(5) 0.004(6)
C7 0.033(7) 0.041(7) 0.027(6) 0.013(6) 0.003(5) 0.004(6)
C8 0.030(7) 0.028(7) 0.043(7) -0.004(6) 0.012(5) -0.001(5)
C9 0.036(7) 0.019(6) 0.033(6) -0.005(5) 0.002(5) -0.002(5)
C10 0.050(8) 0.025(7) 0.029(6) 0.003(5) 0.009(5) 0.007(6)
C11 0.054(8) 0.050(9) 0.032(6) -0.013(6) 0.006(5) -0.013(7)

loop_
_atom_type_symbol
_atom_type_description
_atom_type_scat_dispersion_real
_atom_type_scat_dispersion_imag
_atom_type_scat_source
C C 0.0033 0.0016 'International Tables Vol C Tables 4.2.6.8 and 6.1.1.4'
H H 0.0000 0.0000 'International Tables Vol C Tables 4.2.6.8 and 6.1.1.4'
O O 0.0106 0.0060 'International Tables Vol C Tables 4.2.6.8 and 6.1.1.4'
Ga Ga 0.2307 1.6083 'International Tables Vol C Tables 4.2.6.8 and 6.1.1.4'
I I -0.4742 1.8119 'International Tables Vol C Tables 4.2.6.8 and 6.1.1.4'

loop_
_geom_angle_atom_site_label_1
_geom_angle_atom_site_label_2
_geom_angle_atom_site_label_3
_geom_angle
_geom_angle_site_symmetry_1
_geom_angle_site_symmetry_3
_geom_angle_publ_flag
O1 Ga1 I1 99.86(19) . . ?
O1 Ga1 I3 101.8(2) . . ?
I1 Ga1 I3 114.94(6) . . ?
O1 Ga1 I2 110.9(2) . . ?
I1 Ga1 I2 113.52(5) . . ?
I3 Ga1 I2 114.07(5) . . ?
C1 O1 Ga1 140.2(7) . . ?
O1 C1 O2 119.5(9) . . ?
O1 C1 C2 124.7(9) . . ?
O2 C1 C2 115.8(9) . . ?
C1 O2 C10 118.6(8) . . ?
C3 C2 C1 122.0(10) . . ?
C2 C3 C4 125.8(10) . . ?
C5 C4 C9 118.7(10) . . ?
C5 C4 C3 123.4(10) . . ?
C9 C4 C3 117.9(10) . . ?
C6 C5 C4 120.8(11) . . ?
C5 C6 C7 118.7(11) . . ?
C8 C7 C6 121.5(10) . . ?
C7 C8 C9 119.1(11) . . ?
C8 C9 C4 121.2(10) . . ?
O2 C10 C11 107.6(9) . . ?

loop_
_geom_bond_atom_site_label_1
_geom_bond_atom_site_label_2
_geom_bond_distance
_geom_bond_site_symmetry_2
_geom_bond_publ_flag
I1 Ga1 2.5071(15) . ?
Ga1 O1 1.966(8) . ?
Ga1 I3 2.5113(15) . ?
Ga1 I2 2.5130(15) . ?
O1 C1 1.247(12) . ?
C1 O2 1.286(12) . ?
C1 C2 1.468(13) . ?
O2 C10 1.469(11) . ?
C2 C3 1.320(15) . ?
C3 C4 1.454(14) . ?
C4 C5 1.393(14) . ?
C4 C9 1.393(14) . ?
C5 C6 1.388(15) . ?
C6 C7 1.403(15) . ?
C7 C8 1.363(15) . ?
C8 C9 1.393(14) . ?
C10 C11 1.480(15) . ?
